data_4323481
loop_
_publ_author_name
'Jaap W. van Hal'
'Lawrence B. Alemany'
'Kenton H. Whitmire'

_publ_contact_author
; 
Dr. Kenton. H. Whitmire
Chemistry Department MS 60
Rice University
6100 Main Street
Houston TX 77005-1892
U.S.A.
;
_publ_contact_author_email whitmir@rice.edu
_publ_contact_author_fax (1)-713-737-5652
_publ_contact_author_phone (1)-713-737-5650
_publ_section_title
;
 Solution Dynamics of Thallium-Metal Carbonyl Compounds Using 205Tl NMR
 Spectroscopy
;
_journal_name_full 'Inorganic Chemistry'
_journal_page_first 3152
_journal_page_last 3159
_journal_paper_doi 10.1021/ic961203k
_journal_volume 36
_journal_year 1997
_chemical_formula_moiety
; 
'C28 H32 Fe3 N4 O12 Tl2'
;
_chemical_formula_structural
;
((CH3)2CNCH2CH2NC(CH3)2TlFe(CO)4)2Fe(CO)4
;
_chemical_formula_sum 'C28 H32 Fe3 N4 O12 Tl2'
_chemical_formula_weight 1192.87
_chemical_name_systematic
; 
 ? 
;
_space_group_IT_number 2
_symmetry_cell_setting primitive
_symmetry_space_group_name_Hall '-P 1'
_symmetry_space_group_name_H-M 'P -1'
_atom_sites_solution_hydrogens geom
_atom_sites_solution_primary direct
_atom_sites_solution_secondary difmap
_audit_creation_method SHELXL
_cell_angle_alpha 92.75(3)
_cell_angle_beta 95.07(3)
_cell_angle_gamma 114.40(3)
_cell_formula_units_Z 2
_cell_length_a 13.597(3)
_cell_length_b 15.040(3)
_cell_length_c 10.536(2)
_cell_measurement_reflns_used 24
_cell_measurement_temperature 293(2)
_cell_measurement_theta_max 6
_cell_measurement_theta_min 3
_cell_volume 1946.0(9)
_computing_cell_refinement 'TEXSAN 5.0'
_computing_data_collection 'TEXSAN 5.0'
_computing_data_reduction 'TEXSAN 5.0'
_computing_molecular_graphics SHELXTL-PLUS
_computing_publication_material 'SHELXL-93 (Sheldrick, 1993)'
_computing_structure_refinement 'SHELXL-93 (Sheldrick, 1993)'
_computing_structure_solution 'SHELXS-86 (Sheldrick, 1990)'
_diffrn_ambient_temperature 293(2)
_diffrn_measurement_device 'Rigaku AFC5-S'
_diffrn_measurement_method \w-scans
_diffrn_radiation_monochromator graphite
_diffrn_radiation_source 'normal-focus sealed tube'
_diffrn_radiation_type MoK\a
_diffrn_radiation_wavelength 0.71073
_diffrn_reflns_av_R_equivalents 0.0325
_diffrn_reflns_av_sigmaI/netI 0.0424
_diffrn_reflns_limit_h_max 13
_diffrn_reflns_limit_h_min 0
_diffrn_reflns_limit_k_max 13
_diffrn_reflns_limit_k_min -14
_diffrn_reflns_limit_l_max 11
_diffrn_reflns_limit_l_min -10
_diffrn_reflns_number 3867
_diffrn_reflns_theta_max 22.46
_diffrn_reflns_theta_min 2.34
_diffrn_standards_interval_count 150
_diffrn_standards_number 3
_exptl_absorpt_coefficient_mu 9.402
_exptl_absorpt_correction_T_max 1.000
_exptl_absorpt_correction_T_min .1481
_exptl_absorpt_correction_type emperical
_exptl_crystal_colour red
_exptl_crystal_density_diffrn 2.036
_exptl_crystal_description chunk
_exptl_crystal_F_000 1128
_exptl_crystal_size_max .4
_exptl_crystal_size_mid .4
_exptl_crystal_size_min .5
_refine_diff_density_max 1.943
_refine_diff_density_min -2.722
_refine_diff_density_rms 0.323
_refine_ls_extinction_method none
_refine_ls_goodness_of_fit_all 1.142
_refine_ls_goodness_of_fit_obs 1.173
_refine_ls_hydrogen_treatment noref
_refine_ls_matrix_type full
_refine_ls_number_parameters 442
_refine_ls_number_reflns 3659
_refine_ls_number_restraints 0
_refine_ls_restrained_S_all 1.147
_refine_ls_restrained_S_obs 1.173
_refine_ls_R_factor_all 0.0568
_refine_ls_R_factor_obs 0.0461
_refine_ls_shift/esd_max 0.000
_refine_ls_shift/esd_mean 0.000
_refine_ls_structure_factor_coef Fsqd
_refine_ls_weighting_details 'w=1/[\s^2^(Fo^2^)+(0.0922P)^2^+3.6895P] where P=(Fo^2^+2Fc^2^)/3'
_refine_ls_weighting_scheme calc
_refine_ls_wR_factor_all 0.1377
_refine_ls_wR_factor_obs 0.1295
_reflns_number_observed 3163
_reflns_number_total 3660
_reflns_observed_criterion >2sigma(I)
_cod_data_source_file ic961203k_1.cif
_cod_data_source_block ltl
_cod_depositor_comments
;
The following automatic conversions were performed:

'_refine_ls_hydrogen_treatment' value 'no-ref' changed to 'noref'
according to the built-in table from CIF Core dictionary named
'cif_core.dic' version 2.4.1 from 2010-06-29.

Automatic conversion script
Id: cif_fix_values 1715 2011-07-08 13:25:40Z adriana 

The following automatic conversions were performed:

'_refine_ls_weighting_scheme' value 'calc
w=1/[\s^2^(Fo^2^)+(0.0922P)^2^+3.6895P] where P=(Fo^2^+2Fc^2^)/3' was
changed to 'calc'. New tag '_refine_ls_weighting_details' was
created. The value of the new tag was set to
'w=1/[\s^2^(Fo^2^)+(0.0922P)^2^+3.6895P] where P=(Fo^2^+2Fc^2^)/3'.

Automatic conversion script
Id: cif_fix_values 3143 2015-03-26 13:38:13Z robertas 
;
_cod_original_cell_volume 1946.0(7)
_cod_database_code 4323481

loop_
_symmetry_equiv_pos_as_xyz
'x, y, z'
'-x, -y, -z'

loop_
_atom_site_aniso_label
_atom_site_aniso_U_11
_atom_site_aniso_U_22
_atom_site_aniso_U_33
_atom_site_aniso_U_23
_atom_site_aniso_U_13
_atom_site_aniso_U_12
Tl1 0.0493(4) 0.0472(4) 0.0499(4) -0.0005(3) 0.0068(3) 0.0186(3)
Tl2 0.0501(4) 0.0455(4) 0.0459(4) 0.0016(3) 0.0075(3) 0.0228(3)
Fe1 0.0479(14) 0.0592(14) 0.0651(14) -0.0094(11) 0.0001(11) 0.0217(11)
Fe2 0.065(2) 0.0590(14) 0.0611(13) 0.0011(11) 0.0021(11) 0.0354(12)
Fe3 0.0510(14) 0.0397(12) 0.0640(14) 0.0074(10) 0.0130(11) 0.0196(10)
C11 0.080(15) 0.092(15) 0.087(13) -0.013(11) 0.019(12) 0.050(12)
O11 0.054(9) 0.143(13) 0.123(11) -0.046(10) -0.011(8) 0.028(9)
C12 0.061(13) 0.060(12) 0.130(16) -0.048(12) -0.022(11) 0.020(10)
O12 0.104(12) 0.134(15) 0.240(20) -0.114(15) -0.034(12) 0.074(11)
C13 0.062(12) 0.056(12) 0.078(12) -0.002(10) 0.006(9) 0.007(9)
O13 0.081(9) 0.077(10) 0.143(12) 0.033(9) 0.027(8) 0.033(8)
C14 0.068(13) 0.085(14) 0.080(14) -0.023(11) -0.011(11) 0.025(10)
O14 0.114(12) 0.129(13) 0.067(9) -0.005(8) -0.002(8) 0.040(10)
C21 0.068(13) 0.078(13) 0.088(14) 0.023(11) -0.009(10) 0.021(10)
O21 0.124(12) 0.142(13) 0.052(8) -0.014(8) 0.006(8) 0.043(10)
C22 0.077(13) 0.053(11) 0.067(11) -0.003(9) 0.014(10) 0.029(10)
O22 0.074(9) 0.094(10) 0.132(12) 0.022(9) 0.041(9) 0.035(8)
C23 0.110(17) 0.067(14) 0.119(16) -0.006(12) 0.000(13) 0.065(13)
O23 0.125(13) 0.058(9) 0.153(14) -0.024(9) -0.013(10) 0.041(9)
C24 0.097(16) 0.105(16) 0.115(16) 0.018(13) -0.007(13) 0.077(14)
O24 0.179(19) 0.183(19) 0.159(16) 0.011(14) -0.027(14) 0.128(17)
C31 0.057(13) 0.071(13) 0.161(20) 0.037(13) 0.043(13) 0.032(10)
O31 0.088(12) 0.138(15) 0.269(24) 0.096(15) 0.078(14) 0.069(11)
C32 0.051(11) 0.068(14) 0.074(11) 0.000(10) 0.011(9) 0.016(10)
O32 0.109(11) 0.031(7) 0.166(14) 0.026(8) 0.041(9) 0.018(7)
C33 0.068(12) 0.052(10) 0.069(12) 0.002(9) 0.005(9) 0.030(9)
O33 0.087(9) 0.089(9) 0.064(8) -0.010(7) -0.015(7) 0.039(7)
C34 0.073(12) 0.073(11) 0.055(10) 0.023(9) 0.037(9) 0.043(9)
O34 0.130(12) 0.104(10) 0.052(8) 0.011(7) 0.012(7) 0.061(9)
N41 0.065(9) 0.055(9) 0.051(8) -0.009(7) 0.005(7) 0.020(7)
N42 0.066(9) 0.054(8) 0.060(9) 0.017(7) 0.019(7) 0.021(7)
C41 0.217(29) 0.077(16) 0.078(14) 0.022(11) 0.036(16) 0.034(17)
C42 0.124(19) 0.141(20) 0.075(13) -0.010(13) 0.044(13) 0.042(16)
C43 0.070(12) 0.057(11) 0.049(10) -0.001(8) 0.010(9) 0.004(9)
C44 0.166(22) 0.046(11) 0.076(13) -0.009(10) 0.007(13) 0.011(13)
C45 0.151(20) 0.053(11) 0.070(12) -0.007(10) -0.005(12) 0.057(12)
C46 0.070(12) 0.052(11) 0.105(16) 0.026(11) 0.020(11) 0.023(9)
C47 0.208(29) 0.086(16) 0.140(21) 0.040(16) 0.017(19) 0.083(18)
C48 0.141(20) 0.134(19) 0.060(13) 0.048(13) 0.017(12) 0.062(16)
N51 0.056(8) 0.066(9) 0.049(8) 0.010(7) 0.011(7) 0.015(7)
N52 0.064(10) 0.061(8) 0.042(8) -0.001(6) -0.006(7) 0.021(7)
C51 0.081(13) 0.088(13) 0.071(12) 0.012(10) 0.023(10) 0.020(11)
C52 0.094(15) 0.071(13) 0.136(18) 0.029(12) 0.039(13) 0.024(12)
C53 0.051(10) 0.053(11) 0.083(13) 0.013(10) 0.013(9) 0.022(9)
C54 0.095(16) 0.088(14) 0.049(10) -0.008(10) -0.015(10) 0.025(12)
C55 0.082(13) 0.079(12) 0.068(11) -0.001(10) 0.011(10) 0.021(10)
C56 0.143(20) 0.063(11) 0.036(10) 0.006(8) 0.010(11) 0.043(12)
C57 0.169(26) 0.199(30) 0.064(15) 0.012(16) 0.035(15) -0.015(22)
C58 0.071(14) 0.122(17) 0.076(12) 0.008(12) 0.023(10) 0.030(13)

loop_
_atom_site_label
_atom_site_type_symbol
_atom_site_fract_x
_atom_site_fract_y
_atom_site_fract_z
_atom_site_U_iso_or_equiv
_atom_site_thermal_displace_type
_atom_site_occupancy
_atom_site_calc_flag
_atom_site_refinement_flags
_atom_site_disorder_group
Tl1 Tl 0.31560(4) 0.15020(4) 0.25224(5) 0.0494(3) Uani 1 d . .
Tl2 Tl 0.09905(4) 0.28272(4) 0.26273(5) 0.0462(3) Uani 1 d . .
Fe1 Fe 0.5181(2) 0.2590(2) 0.3266(2) 0.0586(6) Uani 1 d . .
Fe2 Fe -0.0381(2) 0.3407(2) 0.1546(2) 0.0592(6) Uani 1 d . .
Fe3 Fe 0.1057(2) 0.10378(15) 0.2842(2) 0.0509(6) Uani 1 d . .
C11 C 0.6591(18) 0.3220(15) 0.3874(18) 0.082(5) Uani 1 d . .
O11 O 0.7469(12) 0.3623(12) 0.4256(14) 0.115(5) Uani 1 d . .
C12 C 0.5399(15) 0.1730(14) 0.2283(22) 0.090(6) Uani 1 d . .
O12 O 0.5550(13) 0.1154(14) 0.1717(20) 0.160(8) Uani 1 d . .
C13 C 0.5171(14) 0.3557(14) 0.2439(17) 0.072(5) Uani 1 d . .
O13 O 0.5214(11) 0.4225(11) 0.1884(15) 0.099(4) Uani 1 d . .
C14 C 0.4798(15) 0.2525(14) 0.4834(21) 0.083(6) Uani 1 d . .
O14 O 0.4605(12) 0.2513(12) 0.5877(14) 0.109(5) Uani 1 d . .
C21 C -0.0192(15) 0.3004(14) 0.0026(20) 0.082(6) Uani 1 d . .
O21 O -0.0105(12) 0.2733(12) -0.1027(12) 0.112(5) Uani 1 d . .
C22 C -0.1370(16) 0.2545(13) 0.2412(16) 0.065(5) Uani 1 d . .
O22 O -0.2001(11) 0.1976(11) 0.2903(14) 0.098(4) Uani 1 d . .
C23 C 0.0550(19) 0.4586(17) 0.2232(21) 0.091(6) Uani 1 d . .
O23 O 0.1121(13) 0.5368(11) 0.2660(16) 0.115(5) Uani 1 d . .
C24 C -0.1303(18) 0.3800(16) 0.0897(21) 0.095(6) Uani 1 d . .
O24 O -0.1966(18) 0.4006(16) 0.0492(19) 0.159(7) Uani 1 d . .
C31 C -0.0297(17) 0.0695(14) 0.3118(22) 0.092(7) Uani 1 d . .
O31 O -0.1161(14) 0.0434(13) 0.3356(21) 0.151(8) Uani 1 d . .
C32 C 0.0860(13) -0.0252(15) 0.2931(16) 0.067(5) Uani 1 d . .
O32 O 0.0646(12) -0.1033(9) 0.3036(15) 0.104(5) Uani 1 d . .
C33 C 0.0956(13) 0.1094(11) 0.1146(18) 0.061(4) Uani 1 d . .
O33 O 0.0834(10) 0.1109(9) 0.0057(12) 0.082(4) Uani 1 d . .
C34 C 0.1689(14) 0.1517(12) 0.4463(17) 0.061(4) Uani 1 d . .
O34 O 0.2010(12) 0.1756(10) 0.5498(12) 0.091(4) Uani 1 d . .
N41 N 0.3017(11) 0.0771(9) 0.0249(12) 0.059(3) Uani 1 d . .
N42 N 0.3052(10) -0.0289(9) 0.2453(12) 0.060(4) Uani 1 d . .
C41 C 0.3897(22) 0.2264(15) -0.0614(19) 0.132(10) Uani 1 d . .
H41A H 0.3737(22) 0.2517(15) 0.0157(19) 0.198 Uiso 1 calc R .
H41B H 0.3564(22) 0.2441(15) -0.1342(19) 0.198 Uiso 1 calc R .
H41C H 0.4670(22) 0.2535(15) -0.0630(19) 0.198 Uiso 1 calc R .
C42 C 0.3692(18) 0.0752(17) -0.1838(18) 0.117(8) Uani 1 d . .
H42A H 0.3394(18) 0.0053(17) -0.1813(18) 0.175 Uiso 1 calc R .
H42B H 0.4462(18) 0.1001(17) -0.1871(18) 0.175 Uiso 1 calc R .
H42C H 0.3357(18) 0.0907(17) -0.2584(18) 0.175 Uiso 1 calc R .
C43 C 0.3476(14) 0.1215(12) -0.0653(15) 0.066(5) Uani 1 d . .
C44 C 0.2468(21) -0.0313(12) 0.0221(19) 0.108(8) Uani 1 d . .
H44A H 0.1704(21) -0.0501(12) 0.0297(19) 0.130 Uiso 1 calc R .
H44B H 0.2515(21) -0.0595(12) -0.0608(19) 0.130 Uiso 1 calc R .
C45 C 0.2878(19) -0.0721(13) 0.1159(17) 0.088(6) Uani 1 d . .
H45A H 0.3567(19) -0.0693(13) 0.0936(17) 0.106 Uiso 1 calc R .
H45B H 0.2385(19) -0.1408(13) 0.1137(17) 0.106 Uiso 1 calc R .
C46 C 0.3159(14) -0.0721(12) 0.3402(20) 0.075(5) Uani 1 d . .
C47 C 0.3124(23) -0.1765(16) 0.3283(24) 0.137(10) Uani 1 d . .
H47A H 0.3034(23) -0.1992(16) 0.2396(24) 0.205 Uiso 1 calc R .
H47B H 0.2525(23) -0.2201(16) 0.3687(24) 0.205 Uiso 1 calc R .
H47C H 0.3791(23) -0.1748(16) 0.3694(24) 0.205 Uiso 1 calc R .
C48 C 0.3297(19) -0.0252(17) 0.4731(17) 0.109(8) Uani 1 d . .
H48A H 0.3307(19) 0.0389(17) 0.4691(17) 0.163 Uiso 1 calc R .
H48B H 0.3969(19) -0.0194(17) 0.5180(17) 0.163 Uiso 1 calc R .
H48C H 0.2703(19) -0.0648(17) 0.5174(17) 0.163 Uiso 1 calc R .
N51 N 0.2877(10) 0.4178(10) 0.2576(12) 0.060(4) Uani 1 d . .
N52 N 0.1784(11) 0.3671(9) 0.4788(11) 0.058(3) Uani 1 d . .
C51 C 0.2702(15) 0.4050(14) 0.0295(16) 0.084(6) Uani 1 d . .
H51A H 0.2211(15) 0.3389(14) 0.0401(16) 0.126 Uiso 1 calc R .
H51B H 0.3273(15) 0.4043(14) -0.0174(16) 0.126 Uiso 1 calc R .
H51C H 0.2314(15) 0.4364(14) -0.0166(16) 0.126 Uiso 1 calc R .
C52 C 0.3965(16) 0.5644(14) 0.1567(21) 0.102(7) Uani 1 d . .
H52A H 0.4221(16) 0.5925(14) 0.2435(21) 0.152 Uiso 1 calc R .
H52B H 0.3610(16) 0.6001(14) 0.1140(21) 0.152 Uiso 1 calc R .
H52C H 0.4570(16) 0.5680(14) 0.1132(21) 0.152 Uiso 1 calc R .
C53 C 0.3173(13) 0.4590(11) 0.1556(17) 0.062(4) Uani 1 d . .
C54 C 0.2958(16) 0.4113(14) 0.4852(15) 0.083(6) Uani 1 d . .
H54A H 0.3214(16) 0.3600(14) 0.4794(15) 0.100 Uiso 1 calc R .
H54B H 0.3266(16) 0.4494(14) 0.5673(15) 0.100 Uiso 1 calc R .
C55 C 0.3351(15) 0.4770(13) 0.3796(15) 0.081(5) Uani 1 d . .
H55A H 0.3127(15) 0.5303(13) 0.3865(15) 0.097 Uiso 1 calc R .
H55B H 0.4138(15) 0.5047(13) 0.3858(15) 0.097 Uiso 1 calc R .
C56 C 0.1245(19) 0.3674(12) 0.5730(15) 0.081(6) Uani 1 d . .
C57 C 0.1776(23) 0.4159(22) 0.7036(19) 0.173(15) Uani 1 d . .
H57A H 0.2550(23) 0.4468(22) 0.7032(19) 0.260 Uiso 1 calc R .
H57B H 0.1597(23) 0.3676(22) 0.7643(19) 0.260 Uiso 1 calc R .
H57C H 0.1520(23) 0.4644(22) 0.7271(19) 0.260 Uiso 1 calc R .
C58 C 0.0038(15) 0.3151(16) 0.5542(18) 0.092(6) Uani 1 d . .
H58A H -0.0201(15) 0.2875(16) 0.4670(18) 0.139 Uiso 1 calc R .
H58B H -0.0272(15) 0.3604(16) 0.5733(18) 0.139 Uiso 1 calc R .
H58C H -0.0194(15) 0.2636(16) 0.6102(18) 0.139 Uiso 1 calc R .

loop_
_atom_type_symbol
_atom_type_description
_atom_type_scat_dispersion_real
_atom_type_scat_dispersion_imag
_atom_type_scat_source
C C 0.0033 0.0016 'International Tables Vol C Tables 4.2.6.8 and 6.1.1.4'
H H 0.0000 0.0000 'International Tables Vol C Tables 4.2.6.8 and 6.1.1.4'
N N 0.0061 0.0033 'International Tables Vol C Tables 4.2.6.8 and 6.1.1.4'
O O 0.0106 0.0060 'International Tables Vol C Tables 4.2.6.8 and 6.1.1.4'
Fe Fe 0.3463 0.8444 'International Tables Vol C Tables 4.2.6.8 and 6.1.1.4'
Tl Tl -2.8358 9.6688 'International Tables Vol C Tables 4.2.6.8 and 6.1.1.4'

loop_
_geom_angle_atom_site_label_1
_geom_angle_atom_site_label_2
_geom_angle_atom_site_label_3
_geom_angle
_geom_angle_site_symmetry_1
_geom_angle_site_symmetry_3
_geom_angle_publ_flag
N41 Tl1 Fe1 107.7(3) . . ?
N41 Tl1 N42 67.7(4) . . ?
Fe1 Tl1 N42 103.3(3) . . ?
N41 Tl1 Fe3 102.7(3) . . ?
Fe1 Tl1 Fe3 147.91(7) . . ?
N42 Tl1 Fe3 97.5(3) . . ?
N52 Tl2 N51 69.1(4) . . ?
N52 Tl2 Fe2 112.7(3) . . ?
N51 Tl2 Fe2 107.4(3) . . ?
N52 Tl2 Fe3 102.0(3) . . ?
N51 Tl2 Fe3 111.5(3) . . ?
Fe2 Tl2 Fe3 134.95(8) . . ?
C13 Fe1 C12 111.8(9) . . ?
C13 Fe1 C14 117.5(9) . . ?
C12 Fe1 C14 130.1(10) . . ?
C13 Fe1 C11 93.8(9) . . ?
C12 Fe1 C11 93.1(8) . . ?
C14 Fe1 C11 91.3(8) . . ?
C13 Fe1 Tl1 93.1(6) . . ?
C12 Fe1 Tl1 83.9(6) . . ?
C14 Fe1 Tl1 85.9(6) . . ?
C11 Fe1 Tl1 173.0(7) . . ?
C24 Fe2 C21 91.9(10) . . ?
C24 Fe2 C23 94.4(10) . . ?
C21 Fe2 C23 117.9(9) . . ?
C24 Fe2 C22 91.9(9) . . ?
C21 Fe2 C22 118.5(8) . . ?
C23 Fe2 C22 123.0(9) . . ?
C24 Fe2 Tl2 177.4(8) . . ?
C21 Fe2 Tl2 90.6(6) . . ?
C23 Fe2 Tl2 84.8(6) . . ?
C22 Fe2 Tl2 86.6(6) . . ?
C31 Fe3 C33 101.2(9) . . ?
C31 Fe3 C34 97.9(9) . . ?
C33 Fe3 C34 153.0(7) . . ?
C31 Fe3 C32 89.3(8) . . ?
C33 Fe3 C32 100.5(7) . . ?
C34 Fe3 C32 98.7(7) . . ?
C31 Fe3 Tl1 176.7(7) . . ?
C33 Fe3 Tl1 81.5(5) . . ?
C34 Fe3 Tl1 80.2(5) . . ?
C32 Fe3 Tl1 88.3(5) . . ?
C31 Fe3 Tl2 82.1(6) . . ?
C33 Fe3 Tl2 78.1(5) . . ?
C34 Fe3 Tl2 85.8(5) . . ?
C32 Fe3 Tl2 170.7(5) . . ?
Tl1 Fe3 Tl2 100.44(7) . . ?
O11 C11 Fe1 179.2(18) . . ?
O12 C12 Fe1 175.8(23) . . ?
O13 C13 Fe1 177.0(16) . . ?
O14 C14 Fe1 176.4(16) . . ?
O21 C21 Fe2 177.1(17) . . ?
O22 C22 Fe2 176.7(16) . . ?
O23 C23 Fe2 176.9(18) . . ?
O24 C24 Fe2 175.4(23) . . ?
O31 C31 Fe3 175.3(19) . . ?
O32 C32 Fe3 172.7(16) . . ?
O33 C33 Fe3 176.5(16) . . ?
O34 C34 Fe3 174.5(15) . . ?
C43 N41 C44 123.9(14) . . ?
C43 N41 Tl1 126.7(10) . . ?
C44 N41 Tl1 108.4(10) . . ?
C46 N42 C45 122.8(15) . . ?
C46 N42 Tl1 125.7(12) . . ?
C45 N42 Tl1 111.4(10) . . ?
N41 C43 C41 121.0(16) . . ?
N41 C43 C42 125.8(16) . . ?
C41 C43 C42 113.1(16) . . ?
C45 C44 N41 115.5(17) . . ?
C44 C45 N42 117.4(16) . . ?
N42 C46 C48 120.6(16) . . ?
N42 C46 C47 122.8(19) . . ?
C48 C46 C47 116.6(17) . . ?
C53 N51 C55 117.5(13) . . ?
C53 N51 Tl2 121.7(10) . . ?
C55 N51 Tl2 113.8(9) . . ?
C56 N52 C54 125.0(14) . . ?
C56 N52 Tl2 125.6(12) . . ?
C54 N52 Tl2 109.3(9) . . ?
N51 C53 C51 120.4(14) . . ?
N51 C53 C52 123.0(16) . . ?
C51 C53 C52 116.5(16) . . ?
N52 C54 C55 112.1(14) . . ?
N51 C55 C54 107.9(14) . . ?
N52 C56 C58 119.3(15) . . ?
N52 C56 C57 123.1(20) . . ?
C58 C56 C57 117.6(18) . . ?

loop_
_geom_bond_atom_site_label_1
_geom_bond_atom_site_label_2
_geom_bond_distance
_geom_bond_site_symmetry_2
_geom_bond_publ_flag
Tl1 N41 2.545(12) . ?
Tl1 Fe1 2.578(2) . ?
Tl1 N42 2.635(13) . ?
Tl1 Fe3 2.700(2) . ?
Tl2 N52 2.472(12) . ?
Tl2 N51 2.538(13) . ?
Tl2 Fe2 2.569(2) . ?
Tl2 Fe3 2.749(2) . ?
Fe1 C13 1.73(2) . ?
Fe1 C12 1.75(2) . ?
Fe1 C14 1.77(2) . ?
Fe1 C11 1.79(2) . ?
Fe2 C24 1.70(2) . ?
Fe2 C21 1.76(2) . ?
Fe2 C23 1.77(2) . ?
Fe2 C22 1.79(2) . ?
Fe3 C31 1.75(2) . ?
Fe3 C33 1.79(2) . ?
Fe3 C34 1.81(2) . ?
Fe3 C32 1.85(2) . ?
C11 O11 1.12(2) . ?
C12 O12 1.13(2) . ?
C13 O13 1.17(2) . ?
C14 O14 1.15(2) . ?
C21 O21 1.20(2) . ?
C22 O22 1.12(2) . ?
C23 O23 1.15(2) . ?
C24 O24 1.13(2) . ?
C31 O31 1.13(2) . ?
C32 O32 1.10(2) . ?
C33 O33 1.15(2) . ?
C34 O34 1.12(2) . ?
N41 C43 1.25(2) . ?
N41 C44 1.48(2) . ?
N42 C46 1.25(2) . ?
N42 C45 1.44(2) . ?
C41 C43 1.44(2) . ?
C42 C43 1.51(2) . ?
C44 C45 1.38(3) . ?
C46 C48 1.50(3) . ?
C46 C47 1.55(3) . ?
N51 C53 1.28(2) . ?
N51 C55 1.46(2) . ?
N52 C56 1.29(2) . ?
N52 C54 1.45(2) . ?
C51 C53 1.47(2) . ?
C52 C53 1.50(2) . ?
C54 C55 1.51(2) . ?
C56 C58 1.49(3) . ?
C56 C57 1.50(3) . ?
